data_1518283
loop_
_publ_author_name
'Seo, Daniel M.'
'Boyle, Paul D.'
'Sommer, Roger D.'
'Daubert, James S.'
'Borodin, Oleg'
'Henderson, Wesley A.'

_publ_section_title
;
 Solvate structures and spectroscopic characterization of LiTFSI
 electrolytes.
;
_journal_issue 47
_journal_name_full 'The journal of physical chemistry. B'
_journal_page_first 13601
_journal_page_last 13608
_journal_paper_doi 10.1021/jp505006x
_journal_volume 118
_journal_year 2014
_chemical_formula_sum 'C30 H24 F6 Li N5 O4 S2'
_chemical_formula_weight 703.60
_chemical_name_systematic (2-9-DMPHEN)2-LiTFSI
_space_group_IT_number 14
_symmetry_cell_setting monoclinic
_symmetry_space_group_name_Hall '-P 2ybc'
_symmetry_space_group_name_H-M 'P 1 21/c 1'
_atom_sites_solution_hydrogens geom
_atom_sites_solution_primary direct
_atom_sites_solution_secondary difmap
_audit_creation_method SHELXL-97
_cell_angle_alpha 90.00
_cell_angle_beta 116.833(7)
_cell_angle_gamma 90.00
_cell_formula_units_Z 4
_cell_length_a 13.660(6)
_cell_length_b 15.166(7)
_cell_length_c 16.582(5)
_cell_measurement_reflns_used 9844
_cell_measurement_temperature 110
_cell_measurement_theta_max 33.48
_cell_measurement_theta_min 2.69
_cell_volume 3065(2)
_computing_cell_refinement SAINT
_computing_data_collection Apex2
_computing_data_reduction SAINT
_computing_molecular_graphics NRCVAX
_computing_publication_material cif2tables.py
_computing_structure_refinement XL
_computing_structure_solution SIR92
_diffrn_ambient_temperature 110
_diffrn_measured_fraction_theta_full 0.989
_diffrn_measured_fraction_theta_max 0.928
_diffrn_measurement_device_type 'Bruker-Nonius Kappa Axis X8 Apex2'
_diffrn_measurement_method 'omega and phi scans'
_diffrn_radiation_monochromator graphite
_diffrn_radiation_source 'fine-focus sealed tube'
_diffrn_radiation_type MoK\a
_diffrn_radiation_wavelength 0.71073
_diffrn_reflns_av_R_equivalents 0.0414
_diffrn_reflns_av_sigmaI/netI 0.0332
_diffrn_reflns_limit_h_max 20
_diffrn_reflns_limit_h_min -21
_diffrn_reflns_limit_k_max 23
_diffrn_reflns_limit_k_min -24
_diffrn_reflns_limit_l_max 25
_diffrn_reflns_limit_l_min -22
_diffrn_reflns_number 106075
_diffrn_reflns_theta_full 33.26
_diffrn_reflns_theta_max 34.62
_diffrn_reflns_theta_min 1.92
_exptl_absorpt_coefficient_mu 0.256
_exptl_absorpt_correction_T_max 0.9670
_exptl_absorpt_correction_T_min 0.9116
_exptl_absorpt_correction_type multi-scan
_exptl_absorpt_process_details SADABS
_exptl_crystal_colour colourless
_exptl_crystal_density_diffrn 1.525
_exptl_crystal_density_method 'not measured'
_exptl_crystal_description prism
_exptl_crystal_F_000 1440
_exptl_crystal_size_max 0.37
_exptl_crystal_size_mid 0.15
_exptl_crystal_size_min 0.13
_refine_diff_density_max 0.526
_refine_diff_density_min -0.442
_refine_diff_density_rms 0.065
_refine_ls_extinction_method none
_refine_ls_goodness_of_fit_ref 1.030
_refine_ls_hydrogen_treatment refall
_refine_ls_matrix_type full
_refine_ls_number_parameters 529
_refine_ls_number_reflns 12173
_refine_ls_number_restraints 0
_refine_ls_restrained_S_all 1.030
_refine_ls_R_factor_all 0.0628
_refine_ls_R_factor_gt 0.0390
_refine_ls_shift/su_max 0.001
_refine_ls_shift/su_mean 0.000
_refine_ls_structure_factor_coef Fsqd
_refine_ls_weighting_details 'calc w=1/[\s^2^(Fo^2^)+(0.0520P)^2^+0.8477P] where P=(Fo^2^+2Fc^2^)/3'
_refine_ls_weighting_scheme calc
_refine_ls_wR_factor_gt 0.0959
_refine_ls_wR_factor_ref 0.1075
_reflns_number_gt 8993
_reflns_number_total 12173
_reflns_threshold_expression >2sigma(I)
_cod_data_source_file jp505006x_si_003.cif
_cod_data_source_block (2-9-DMPHEN)2-LiTFSI
_cod_depositor_comments 'Adding full bibliography for 1518282--1518285.cif.'
_cod_original_sg_symbol_H-M 'P 21/c'
_cod_database_code 1518283

loop_
_symmetry_equiv_pos_as_xyz
'x, y, z'
'-x, y+1/2, -z+1/2'
'-x, -y, -z'
'x, -y-1/2, z-1/2'

loop_
_atom_site_label
_atom_site_type_symbol
_atom_site_fract_x
_atom_site_fract_y
_atom_site_fract_z
_atom_site_U_iso_or_equiv
_atom_site_adp_type
_atom_site_occupancy
_atom_site_symmetry_multiplicity
_atom_site_calc_flag
Li1 Li 0.75859(16) 0.29996(15) 0.25864(13) 0.0192(4) Uani 1 1 d
N1 N 0.62643(8) 0.36163(6) 0.26280(6) 0.01495(17) Uani 1 1 d
N2 N 0.74750(8) 0.22053(7) 0.35506(6) 0.01609(17) Uani 1 1 d
N3 N 0.75295(7) 0.22262(6) 0.15584(6) 0.01484(17) Uani 1 1 d
N4 N 0.89485(7) 0.35274(6) 0.25158(6) 0.01464(17) Uani 1 1 d
C1 C 0.56787(9) 0.43083(8) 0.21733(7) 0.0169(2) Uani 1 1 d
C2 C 0.47385(10) 0.45948(8) 0.22492(8) 0.0207(2) Uani 1 1 d
H2 H 0.4336(14) 0.5095(11) 0.1897(11) 0.029(4) Uiso 1 1 d
C3 C 0.44078(10) 0.41492(9) 0.28000(8) 0.0210(2) Uani 1 1 d
H3 H 0.3772(14) 0.4330(11) 0.2872(11) 0.031(4) Uiso 1 1 d
C4 C 0.50095(9) 0.34086(8) 0.32902(8) 0.0170(2) Uani 1 1 d
C5 C 0.47017(10) 0.29016(9) 0.38696(8) 0.0207(2) Uani 1 1 d
H5 H 0.4073(13) 0.3100(11) 0.3939(11) 0.025(4) Uiso 1 1 d
C6 C 0.52903(10) 0.21868(9) 0.43129(8) 0.0205(2) Uani 1 1 d
H6 H 0.5051(15) 0.1851(12) 0.4690(12) 0.037(5) Uiso 1 1 d
C7 C 0.62434(9) 0.19247(8) 0.42206(7) 0.0173(2) Uani 1 1 d
C8 C 0.68908(11) 0.11879(8) 0.46692(8) 0.0218(2) Uani 1 1 d
H8 H 0.6688(14) 0.0827(12) 0.5038(12) 0.035(5) Uiso 1 1 d
C9 C 0.77895(11) 0.09769(8) 0.45488(8) 0.0226(2) Uani 1 1 d
H9 H 0.8219(13) 0.0485(11) 0.4848(11) 0.025(4) Uiso 1 1 d
C10 C 0.80695(10) 0.15047(8) 0.39806(8) 0.0189(2) Uani 1 1 d
C11 C 0.65738(9) 0.24142(7) 0.36629(7) 0.01464(19) Uani 1 1 d
C12 C 0.59357(9) 0.31700(7) 0.31802(7) 0.01435(19) Uani 1 1 d
C13 C 0.60290(11) 0.47732(9) 0.15487(8) 0.0216(2) Uani 1 1 d
H13A H 0.6749(16) 0.4638(13) 0.1672(12) 0.041(5) Uiso 1 1 d
H13B H 0.5984(16) 0.5407(14) 0.1595(13) 0.043(5) Uiso 1 1 d
H13C H 0.5537(15) 0.4637(12) 0.0925(13) 0.042(5) Uiso 1 1 d
C14 C 0.90485(12) 0.12934(10) 0.38359(10) 0.0270(3) Uani 1 1 d
H14A H 0.8852(19) 0.1180(16) 0.3188(17) 0.071(7) Uiso 1 1 d
H14B H 0.942(2) 0.0834(18) 0.4191(17) 0.079(8) Uiso 1 1 d
H14C H 0.956(2) 0.175(2) 0.4048(19) 0.095(9) Uiso 1 1 d
C15 C 0.68437(9) 0.15737(8) 0.11198(7) 0.0166(2) Uani 1 1 d
C16 C 0.70147(10) 0.10228(8) 0.05078(8) 0.0195(2) Uani 1 1 d
H16 H 0.6506(13) 0.0559(10) 0.0210(10) 0.022(4) Uiso 1 1 d
C17 C 0.78961(10) 0.11710(8) 0.03406(8) 0.0195(2) Uani 1 1 d
H17 H 0.8009(13) 0.0792(11) -0.0075(11) 0.026(4) Uiso 1 1 d
C18 C 0.86256(9) 0.18672(8) 0.07842(7) 0.0162(2) Uani 1 1 d
C19 C 0.95444(10) 0.20802(9) 0.06249(8) 0.0203(2) Uani 1 1 d
H19 H 0.9641(14) 0.1720(11) 0.0185(11) 0.032(5) Uiso 1 1 d
C20 C 1.02206(10) 0.27561(9) 0.10679(8) 0.0209(2) Uani 1 1 d
H20 H 1.0806(13) 0.2885(11) 0.0932(11) 0.026(4) Uiso 1 1 d
C21 C 1.00463(9) 0.32652(8) 0.17185(8) 0.0174(2) Uani 1 1 d
C22 C 1.07581(10) 0.39495(9) 0.22247(9) 0.0221(2) Uani 1 1 d
H22 H 1.1361(14) 0.4104(12) 0.2119(11) 0.031(4) Uiso 1 1 d
C23 C 1.05603(10) 0.43927(9) 0.28535(8) 0.0219(2) Uani 1 1 d
H23 H 1.1032(13) 0.4858(11) 0.3213(10) 0.025(4) Uiso 1 1 d
C24 C 0.96357(9) 0.41651(8) 0.29824(7) 0.0173(2) Uani 1 1 d
C25 C 0.91502(9) 0.30785(7) 0.18921(7) 0.01426(19) Uani 1 1 d
C26 C 0.84118(9) 0.23730(7) 0.13998(7) 0.01386(18) Uani 1 1 d
C27 C 0.58732(11) 0.14459(9) 0.12978(9) 0.0223(2) Uani 1 1 d
H27A H 0.6113(17) 0.1270(14) 0.1938(15) 0.056(6) Uiso 1 1 d
H27B H 0.5385(18) 0.1028(16) 0.0900(15) 0.061(6) Uiso 1 1 d
H27C H 0.5468(19) 0.1995(17) 0.1183(15) 0.066(7) Uiso 1 1 d
C28 C 0.94123(11) 0.46530(9) 0.36685(9) 0.0226(2) Uani 1 1 d
H28A H 0.8724(15) 0.4471(12) 0.3654(12) 0.040(5) Uiso 1 1 d
H28B H 0.9379(15) 0.5279(14) 0.3556(12) 0.044(5) Uiso 1 1 d
H28C H 0.9984(14) 0.4561(12) 0.4264(12) 0.033(5) Uiso 1 1 d
S1 S 0.25377(2) 0.171940(19) 0.023510(19) 0.01720(6) Uani 1 1 d
S2 S 0.27012(2) 0.350612(18) -0.007778(18) 0.01507(6) Uani 1 1 d
O1 O 0.13768(7) 0.18128(6) -0.01020(6) 0.02235(18) Uani 1 1 d
O2 O 0.29590(9) 0.09363(6) 0.00277(7) 0.0301(2) Uani 1 1 d
O3 O 0.19641(7) 0.37314(6) 0.02884(6) 0.02114(17) Uani 1 1 d
O4 O 0.35881(7) 0.40905(6) 0.00686(6) 0.02299(18) Uani 1 1 d
N5 N 0.31635(8) 0.25345(6) 0.00939(6) 0.01667(18) Uani 1 1 d
C29 C 0.30513(10) 0.16655(8) 0.14658(8) 0.0207(2) Uani 1 1 d
F1 F 0.28217(6) 0.23942(5) 0.17877(5) 0.02606(16) Uani 1 1 d
F2 F 0.41298(6) 0.15419(6) 0.18944(6) 0.03126(19) Uani 1 1 d
F3 F 0.25728(8) 0.09884(6) 0.16596(6) 0.0360(2) Uani 1 1 d
C30 C 0.18568(10) 0.35566(9) -0.13082(8) 0.0219(2) Uani 1 1 d
F6 F 0.09985(6) 0.30228(6) -0.15873(5) 0.03210(19) Uani 1 1 d
F7 F 0.24399(7) 0.33430(7) -0.17371(5) 0.0341(2) Uani 1 1 d
F8 F 0.14931(8) 0.43770(6) -0.15384(6) 0.0392(2) Uani 1 1 d

loop_
_atom_site_aniso_label
_atom_site_aniso_U_11
_atom_site_aniso_U_22
_atom_site_aniso_U_33
_atom_site_aniso_U_23
_atom_site_aniso_U_13
_atom_site_aniso_U_12
Li1 0.0199(9) 0.0212(10) 0.0198(9) -0.0004(8) 0.0119(8) 0.0001(8)
N1 0.0158(4) 0.0162(4) 0.0140(4) -0.0003(3) 0.0077(3) -0.0018(3)
N2 0.0167(4) 0.0167(4) 0.0158(4) -0.0009(3) 0.0082(3) 0.0000(3)
N3 0.0145(4) 0.0155(4) 0.0162(4) 0.0012(3) 0.0084(3) 0.0007(3)
N4 0.0151(4) 0.0142(4) 0.0150(4) 0.0008(3) 0.0072(3) 0.0009(3)
C1 0.0178(5) 0.0168(5) 0.0153(4) -0.0006(4) 0.0068(4) -0.0020(4)
C2 0.0191(5) 0.0209(6) 0.0215(5) 0.0019(4) 0.0085(4) 0.0038(4)
C3 0.0162(5) 0.0258(6) 0.0219(5) -0.0015(4) 0.0095(4) 0.0017(4)
C4 0.0152(5) 0.0203(5) 0.0175(5) -0.0025(4) 0.0091(4) -0.0024(4)
C5 0.0178(5) 0.0276(6) 0.0215(5) -0.0019(4) 0.0131(4) -0.0044(4)
C6 0.0220(5) 0.0247(6) 0.0194(5) -0.0015(4) 0.0133(4) -0.0080(4)
C7 0.0198(5) 0.0174(5) 0.0161(5) -0.0013(4) 0.0094(4) -0.0051(4)
C8 0.0286(6) 0.0173(5) 0.0200(5) 0.0008(4) 0.0113(5) -0.0055(5)
C9 0.0267(6) 0.0166(5) 0.0220(5) 0.0020(4) 0.0088(5) 0.0003(5)
C10 0.0211(5) 0.0167(5) 0.0182(5) -0.0014(4) 0.0082(4) 0.0011(4)
C11 0.0158(5) 0.0156(5) 0.0136(4) -0.0015(4) 0.0076(4) -0.0028(4)
C12 0.0145(4) 0.0157(5) 0.0142(4) -0.0019(4) 0.0077(4) -0.0030(4)
C13 0.0228(6) 0.0230(6) 0.0199(5) 0.0048(4) 0.0106(5) -0.0008(5)
C14 0.0255(6) 0.0288(7) 0.0287(6) 0.0028(5) 0.0138(5) 0.0102(5)
C15 0.0159(5) 0.0162(5) 0.0175(5) 0.0016(4) 0.0074(4) 0.0003(4)
C16 0.0206(5) 0.0149(5) 0.0208(5) -0.0009(4) 0.0073(4) 0.0004(4)
C17 0.0228(5) 0.0178(5) 0.0182(5) -0.0009(4) 0.0095(4) 0.0051(4)
C18 0.0169(5) 0.0175(5) 0.0155(4) 0.0019(4) 0.0083(4) 0.0047(4)
C19 0.0201(5) 0.0257(6) 0.0199(5) 0.0024(4) 0.0133(4) 0.0066(4)
C20 0.0171(5) 0.0283(6) 0.0219(5) 0.0042(4) 0.0128(4) 0.0040(4)
C21 0.0146(5) 0.0211(5) 0.0182(5) 0.0033(4) 0.0090(4) 0.0014(4)
C22 0.0159(5) 0.0257(6) 0.0256(6) 0.0031(5) 0.0102(4) -0.0028(4)
C23 0.0180(5) 0.0221(6) 0.0231(5) -0.0003(4) 0.0069(4) -0.0052(4)
C24 0.0167(5) 0.0170(5) 0.0168(5) 0.0018(4) 0.0062(4) 0.0007(4)
C25 0.0128(4) 0.0162(5) 0.0146(4) 0.0026(4) 0.0069(4) 0.0020(4)
C26 0.0130(4) 0.0154(5) 0.0143(4) 0.0022(4) 0.0071(4) 0.0028(4)
C27 0.0203(5) 0.0233(6) 0.0261(6) -0.0022(5) 0.0128(5) -0.0059(5)
C28 0.0260(6) 0.0192(6) 0.0217(5) -0.0034(4) 0.0100(5) -0.0004(5)
S1 0.02053(13) 0.01335(12) 0.02128(13) -0.00282(10) 0.01257(11) -0.00201(9)
S2 0.01643(12) 0.01400(12) 0.01699(12) -0.00087(9) 0.00949(10) -0.00102(9)
O1 0.0181(4) 0.0248(5) 0.0247(4) -0.0039(3) 0.0102(3) -0.0064(3)
O2 0.0409(6) 0.0162(4) 0.0406(5) -0.0051(4) 0.0251(5) 0.0018(4)
O3 0.0252(4) 0.0188(4) 0.0262(4) -0.0025(3) 0.0176(4) 0.0013(3)
O4 0.0233(4) 0.0198(4) 0.0270(4) -0.0014(3) 0.0123(4) -0.0069(3)
N5 0.0172(4) 0.0151(4) 0.0216(4) 0.0005(3) 0.0123(4) 0.0002(3)
C29 0.0191(5) 0.0215(6) 0.0244(5) 0.0035(4) 0.0125(4) -0.0014(4)
F1 0.0269(4) 0.0318(4) 0.0203(3) -0.0027(3) 0.0114(3) 0.0028(3)
F2 0.0208(4) 0.0438(5) 0.0291(4) 0.0111(4) 0.0113(3) 0.0081(3)
F3 0.0428(5) 0.0345(5) 0.0360(5) 0.0091(4) 0.0224(4) -0.0115(4)
C30 0.0208(5) 0.0263(6) 0.0196(5) 0.0027(4) 0.0101(4) 0.0013(5)
F6 0.0234(4) 0.0456(5) 0.0226(4) -0.0049(3) 0.0062(3) -0.0099(4)
F7 0.0336(4) 0.0539(6) 0.0220(4) 0.0009(4) 0.0188(3) 0.0025(4)
F8 0.0440(5) 0.0328(5) 0.0339(4) 0.0148(4) 0.0113(4) 0.0133(4)

loop_
_atom_type_symbol
_atom_type_description
_atom_type_scat_dispersion_real
_atom_type_scat_dispersion_imag
_atom_type_scat_source
C C 0.0033 0.0016 'International Tables Vol C Tables 4.2.6.8 and 6.1.1.4'
H H 0.0000 0.0000 'International Tables Vol C Tables 4.2.6.8 and 6.1.1.4'
F F 0.0171 0.0103 'International Tables Vol C Tables 4.2.6.8 and 6.1.1.4'
Li Li -0.0003 0.0001 'International Tables Vol C Tables 4.2.6.8 and 6.1.1.4'
N N 0.0061 0.0033 'International Tables Vol C Tables 4.2.6.8 and 6.1.1.4'
O O 0.0106 0.0060 'International Tables Vol C Tables 4.2.6.8 and 6.1.1.4'
S S 0.1246 0.1234 'International Tables Vol C Tables 4.2.6.8 and 6.1.1.4'

loop_
_geom_angle_atom_site_label_1
_geom_angle_atom_site_label_2
_geom_angle_atom_site_label_3
_geom_angle
N3 Li1 N2 108.88(11)
N3 Li1 N1 125.80(11)
N2 Li1 N1 82.36(8)
N3 Li1 N4 82.61(8)
N2 Li1 N4 130.56(11)
N1 Li1 N4 130.34(12)
C1 N1 C12 118.40(10)
C1 N1 Li1 130.64(10)
C12 N1 Li1 110.79(10)
C10 N2 C11 118.84(10)
C10 N2 Li1 129.86(10)
C11 N2 Li1 110.93(9)
C15 N3 C26 118.80(10)
C15 N3 Li1 129.45(10)
C26 N3 Li1 111.34(9)
C24 N4 C25 118.25(10)
C24 N4 Li1 131.63(10)
C25 N4 Li1 110.04(9)
N1 C1 C2 122.03(10)
N1 C1 C13 117.75(11)
C2 C1 C13 120.20(11)
C3 C2 C1 119.67(11)
C3 C2 H2 121.6(10)
C1 C2 H2 118.7(10)
C2 C3 C4 119.73(11)
C2 C3 H3 121.9(10)
C4 C3 H3 118.4(10)
C12 C4 C3 117.03(10)
C12 C4 C5 120.17(11)
C3 C4 C5 122.80(11)
C6 C5 C4 120.79(11)
C6 C5 H5 121.8(10)
C4 C5 H5 117.4(10)
C5 C6 C7 120.66(11)
C5 C6 H6 118.7(11)
C7 C6 H6 120.6(11)
C11 C7 C8 116.94(11)
C11 C7 C6 119.93(11)
C8 C7 C6 123.13(11)
C9 C8 C7 119.92(11)
C9 C8 H8 120.1(11)
C7 C8 H8 120.0(11)
C8 C9 C10 119.69(12)
C8 C9 H9 119.7(10)
C10 C9 H9 120.6(10)
N2 C10 C9 121.69(11)
N2 C10 C14 117.26(11)
C9 C10 C14 121.05(12)
N2 C11 C7 122.93(11)
N2 C11 C12 117.74(9)
C7 C11 C12 119.33(10)
N1 C12 C4 123.14(10)
N1 C12 C11 117.76(10)
C4 C12 C11 119.10(10)
C1 C13 H13A 112.3(12)
C1 C13 H13B 111.2(11)
H13A C13 H13B 107.3(16)
C1 C13 H13C 110.7(11)
H13A C13 H13C 110.1(15)
H13B C13 H13C 105.0(15)
C10 C14 H14A 112.6(14)
C10 C14 H14B 109.8(16)
H14A C14 H14B 111(2)
C10 C14 H14C 110.4(17)
H14A C14 H14C 109(2)
H14B C14 H14C 103(2)
N3 C15 C16 121.90(10)
N3 C15 C27 117.18(10)
C16 C15 C27 120.93(11)
C17 C16 C15 119.57(11)
C17 C16 H16 121.2(9)
C15 C16 H16 119.2(9)
C16 C17 C18 119.72(11)
C16 C17 H17 119.1(10)
C18 C17 H17 121.2(10)
C26 C18 C17 117.20(10)
C26 C18 C19 119.78(11)
C17 C18 C19 123.02(11)
C20 C19 C18 120.75(11)
C20 C19 H19 123.1(10)
C18 C19 H19 116.2(10)
C19 C20 C21 120.85(11)
C19 C20 H20 118.1(10)
C21 C20 H20 121.0(10)
C25 C21 C22 117.13(11)
C25 C21 C20 120.11(11)
C22 C21 C20 122.74(11)
C23 C22 C21 119.69(11)
C23 C22 H22 120.5(11)
C21 C22 H22 119.8(10)
C22 C23 C24 119.51(11)
C22 C23 H23 121.8(9)
C24 C23 H23 118.7(9)
N4 C24 C23 122.31(11)
N4 C24 C28 118.00(10)
C23 C24 C28 119.69(11)
N4 C25 C21 123.10(10)
N4 C25 C26 117.97(9)
C21 C25 C26 118.93(10)
N3 C26 C18 122.78(10)
N3 C26 C25 117.70(9)
C18 C26 C25 119.51(10)
C15 C27 H27A 110.5(12)
C15 C27 H27B 111.1(13)
H27A C27 H27B 110.8(18)
C15 C27 H27C 109.2(13)
H27A C27 H27C 108.8(18)
H27B C27 H27C 106.2(18)
C24 C28 H28A 111.6(11)
C24 C28 H28B 110.3(11)
H28A C28 H28B 108.4(15)
C24 C28 H28C 111.2(10)
H28A C28 H28C 108.4(15)
H28B C28 H28C 106.8(15)
O2 S1 O1 118.98(6)
O2 S1 N5 108.14(6)
O1 S1 N5 116.31(6)
O2 S1 C29 103.73(6)
O1 S1 C29 103.81(5)
N5 S1 C29 103.81(5)
O4 S2 O3 118.94(6)
O4 S2 N5 107.98(6)
O3 S2 N5 116.56(5)
O4 S2 C30 102.81(6)
O3 S2 C30 104.58(6)
N5 S2 C30 103.82(6)
S2 N5 S1 123.95(7)
F1 C29 F2 108.01(10)
F1 C29 F3 108.33(10)
F2 C29 F3 107.96(10)
F1 C29 S1 111.69(9)
F2 C29 S1 112.08(8)
F3 C29 S1 108.63(9)
F6 C30 F7 108.35(11)
F6 C30 F8 108.32(11)
F7 C30 F8 108.16(11)
F6 C30 S2 112.06(8)
F7 C30 S2 110.96(9)
F8 C30 S2 108.88(9)

loop_
_geom_bond_atom_site_label_1
_geom_bond_atom_site_label_2
_geom_bond_distance
Li1 N3 2.042(2)
Li1 N2 2.061(2)
Li1 N1 2.062(2)
Li1 N4 2.077(2)
N1 C1 1.3287(15)
N1 C12 1.3672(14)
N2 C10 1.3319(16)
N2 C11 1.3630(15)
N3 C15 1.3308(15)
N3 C26 1.3628(14)
N4 C24 1.3265(15)
N4 C25 1.3661(14)
C1 C2 1.4143(17)
C1 C13 1.4986(16)
C2 C3 1.3665(17)
C2 H2 0.964(17)
C3 C4 1.4123(18)
C3 H3 0.969(17)
C4 C12 1.4047(16)
C4 C5 1.4338(16)
C5 C6 1.3522(19)
C5 H5 0.965(16)
C6 C7 1.4339(17)
C6 H6 0.969(18)
C7 C11 1.4096(15)
C7 C8 1.4107(18)
C8 C9 1.3678(19)
C8 H8 0.949(18)
C9 C10 1.4141(17)
C9 H9 0.941(16)
C10 C14 1.4961(18)
C11 C12 1.4438(16)
C13 H13A 0.933(19)
C13 H13B 0.97(2)
C13 H13C 0.967(19)
C14 H14A 1.00(2)
C14 H14B 0.91(3)
C14 H14C 0.93(3)
C15 C16 1.4130(17)
C15 C27 1.4951(17)
C16 C17 1.3705(18)
C16 H16 0.955(16)
C17 C18 1.4097(17)
C17 H17 0.961(16)
C18 C26 1.4089(15)
C18 C19 1.4314(17)
C19 C20 1.3531(19)
C19 H19 0.966(17)
C20 C21 1.4313(17)
C20 H20 0.944(16)
C21 C25 1.4069(15)
C21 C22 1.4107(18)
C22 C23 1.3661(18)
C22 H22 0.945(17)
C23 C24 1.4156(17)
C23 H23 0.961(17)
C24 C28 1.4995(17)
C25 C26 1.4441(16)
C27 H27A 1.00(2)
C27 H27B 0.94(2)
C27 H27C 0.97(2)
C28 H28A 0.970(19)
C28 H28B 0.96(2)
C28 H28C 0.953(17)
S1 O2 1.4277(11)
S1 O1 1.4308(11)
S1 N5 1.5794(11)
S1 C29 1.8360(14)
S2 O4 1.4307(10)
S2 O3 1.4322(9)
S2 N5 1.5776(12)
S2 C30 1.8370(13)
C29 F1 1.3250(15)
C29 F2 1.3288(15)
C29 F3 1.3323(14)
C30 F6 1.3245(16)
C30 F7 1.3254(14)
C30 F8 1.3303(16)

loop_
_geom_torsion_atom_site_label_1
_geom_torsion_atom_site_label_2
_geom_torsion_atom_site_label_3
_geom_torsion_atom_site_label_4
_geom_torsion
N3 Li1 N1 C1 -72.29(18)
N2 Li1 N1 C1 179.90(11)
N4 Li1 N1 C1 41.6(2)
N3 Li1 N1 C12 102.73(14)
N2 Li1 N1 C12 -5.08(10)
N4 Li1 N1 C12 -143.41(12)
N3 Li1 N2 C10 53.25(16)
N1 Li1 N2 C10 178.55(11)
N4 Li1 N2 C10 -43.3(2)
N3 Li1 N2 C11 -119.56(10)
N1 Li1 N2 C11 5.74(10)
N4 Li1 N2 C11 143.90(13)
N2 Li1 N3 C15 47.20(16)
N1 Li1 N3 C15 -47.01(19)
N4 Li1 N3 C15 177.64(10)
N2 Li1 N3 C26 -125.23(10)
N1 Li1 N3 C26 140.55(12)
N4 Li1 N3 C26 5.21(10)
N3 Li1 N4 C24 179.68(11)
N2 Li1 N4 C24 -71.7(2)
N1 Li1 N4 C24 48.1(2)
N3 Li1 N4 C25 -3.66(10)
N2 Li1 N4 C25 104.92(15)
N1 Li1 N4 C25 -135.24(13)
C12 N1 C1 C2 0.38(16)
Li1 N1 C1 C2 175.09(11)
C12 N1 C1 C13 -178.11(10)
Li1 N1 C1 C13 -3.41(17)
N1 C1 C2 C3 -0.46(18)
C13 C1 C2 C3 178.00(11)
C1 C2 C3 C4 0.20(18)
C2 C3 C4 C12 0.10(17)
C2 C3 C4 C5 -179.02(11)
C12 C4 C5 C6 -0.39(18)
C3 C4 C5 C6 178.71(12)
C4 C5 C6 C7 0.65(18)
C5 C6 C7 C11 -0.03(17)
C5 C6 C7 C8 179.73(12)
C11 C7 C8 C9 -0.25(17)
C6 C7 C8 C9 179.98(11)
C7 C8 C9 C10 0.57(18)
C11 N2 C10 C9 -0.11(17)
Li1 N2 C10 C9 -172.45(12)
C11 N2 C10 C14 179.64(11)
Li1 N2 C10 C14 7.30(18)
C8 C9 C10 N2 -0.39(18)
C8 C9 C10 C14 179.87(12)
C10 N2 C11 C7 0.44(16)
Li1 N2 C11 C7 174.15(11)
C10 N2 C11 C12 -179.22(10)
Li1 N2 C11 C12 -5.52(13)
C8 C7 C11 N2 -0.27(16)
C6 C7 C11 N2 179.51(10)
C8 C7 C11 C12 179.40(10)
C6 C7 C11 C12 -0.83(16)
C1 N1 C12 C4 -0.06(16)
Li1 N1 C12 C4 -175.76(11)
C1 N1 C12 C11 179.39(10)
Li1 N1 C12 C11 3.68(13)
C3 C4 C12 N1 -0.18(16)
C5 C4 C12 N1 178.97(10)
C3 C4 C12 C11 -179.62(10)
C5 C4 C12 C11 -0.47(16)
N2 C11 C12 N1 1.28(15)
C7 C11 C12 N1 -178.40(10)
N2 C11 C12 C4 -179.25(10)
C7 C11 C12 C4 1.06(15)
C26 N3 C15 C16 1.02(16)
Li1 N3 C15 C16 -170.93(11)
C26 N3 C15 C27 -178.75(10)
Li1 N3 C15 C27 9.30(17)
N3 C15 C16 C17 -1.49(18)
C27 C15 C16 C17 178.27(11)
C15 C16 C17 C18 0.37(17)
C16 C17 C18 C26 1.07(17)
C16 C17 C18 C19 -178.04(11)
C26 C18 C19 C20 0.86(17)
C17 C18 C19 C20 179.95(12)
C18 C19 C20 C21 1.12(18)
C19 C20 C21 C25 -1.32(18)
C19 C20 C21 C22 177.11(12)
C25 C21 C22 C23 0.34(18)
C20 C21 C22 C23 -178.13(12)
C21 C22 C23 C24 -0.66(19)
C25 N4 C24 C23 0.11(16)
Li1 N4 C24 C23 176.55(12)
C25 N4 C24 C28 -179.77(10)
Li1 N4 C24 C28 -3.32(18)
C22 C23 C24 N4 0.44(18)
C22 C23 C24 C28 -179.68(12)
C24 N4 C25 C21 -0.44(16)
Li1 N4 C25 C21 -177.62(11)
C24 N4 C25 C26 178.75(10)
Li1 N4 C25 C26 1.58(13)
C22 C21 C25 N4 0.22(17)
C20 C21 C25 N4 178.73(10)
C22 C21 C25 C26 -178.96(10)
C20 C21 C25 C26 -0.45(16)
C15 N3 C26 C18 0.54(16)
Li1 N3 C26 C18 173.87(11)
C15 N3 C26 C25 -179.30(10)
Li1 N3 C26 C25 -5.96(13)
C17 C18 C26 N3 -1.57(16)
C19 C18 C26 N3 177.56(10)
C17 C18 C26 C25 178.26(10)
C19 C18 C26 C25 -2.61(16)
N4 C25 C26 N3 3.00(15)
C21 C25 C26 N3 -177.78(10)
N4 C25 C26 C18 -176.84(10)
C21 C25 C26 C18 2.39(15)
O4 S2 N5 S1 164.67(7)
O3 S2 N5 S1 27.70(10)
C30 S2 N5 S1 -86.68(8)
O2 S1 N5 S2 158.14(7)
O1 S1 N5 S2 21.19(9)
C29 S1 N5 S2 -92.12(8)
O2 S1 C29 F1 173.86(8)
O1 S1 C29 F1 -61.14(9)
N5 S1 C29 F1 60.89(10)
O2 S1 C29 F2 52.50(10)
O1 S1 C29 F2 177.50(9)
N5 S1 C29 F2 -60.47(10)
O2 S1 C29 F3 -66.71(10)
O1 S1 C29 F3 58.29(10)
N5 S1 C29 F3 -179.68(8)
O4 S2 C30 F6 177.58(9)
O3 S2 C30 F6 -57.53(11)
N5 S2 C30 F6 65.13(10)
O4 S2 C30 F7 56.33(11)
O3 S2 C30 F7 -178.79(9)
N5 S2 C30 F7 -56.13(10)
O4 S2 C30 F8 -62.61(10)
O3 S2 C30 F8 62.28(10)
N5 S2 C30 F8 -175.06(8)
